data_7059128
loop_
_publ_author_name
'Huang, Ying'
'Min, Wei'
'Wu, Qiu-Wen'
'Sun, Jing'
'Shi, Da-Hua'
'Yan, Chao-Guo'

_publ_section_title
;
 Facile one-pot synthesis of spirooxindole-pyrrolidine derivatives and
 their antimicrobial and acetylcholinesterase inhibitory activities
;
_journal_issue 19
_journal_name_full 'New Journal of Chemistry'
_journal_page_first 16211
_journal_paper_doi 10.1039/C8NJ03813A
_journal_volume 42
_journal_year 2018
_chemical_formula_moiety 'C20 H24 Cl N3 O3'
_chemical_formula_sum 'C20 H24 Cl N3 O3'
_chemical_formula_weight 389.87
_space_group_crystal_system monoclinic
_space_group_IT_number 14
_space_group_name_Hall '-P 2ybc'
_space_group_name_H-M_alt 'P 1 21/c 1'
_atom_sites_solution_hydrogens geom
_audit_creation_method SHELXL-2014/7
_audit_update_record
;
2018-08-25 deposited with the CCDC.
2018-08-29 downloaded from the CCDC.
;
_cell_angle_alpha 90
_cell_angle_beta 93.426(6)
_cell_angle_gamma 90
_cell_formula_units_Z 4
_cell_length_a 8.0048(11)
_cell_length_b 10.8582(13)
_cell_length_c 23.772(3)
_cell_measurement_reflns_used 6575
_cell_measurement_temperature 296(2)
_cell_measurement_theta_max 25.14
_cell_measurement_theta_min 2.54
_cell_volume 2062.5(5)
_computing_cell_refinement 'Bruker SAINT'
_computing_data_collection 'Bruker APEX2'
_computing_data_reduction 'Bruker SAINT'
_computing_molecular_graphics 'Bruker SHELXTL'
_computing_publication_material 'Bruker SHELXTL'
_computing_structure_refinement 'SHELXL-2014/7 (Sheldrick, 2014)'
_computing_structure_solution 'SHELXS-97 (Sheldrick 2008)'
_diffrn_ambient_temperature 296(2)
_diffrn_measured_fraction_theta_full 0.999
_diffrn_measured_fraction_theta_max 0.999
_diffrn_measurement_device_type 'CCD area detector'
_diffrn_measurement_method 'phi and omega scans'
_diffrn_radiation_source 'fine-focus sealed tube'
_diffrn_radiation_type MoK\a
_diffrn_radiation_wavelength 0.71073
_diffrn_reflns_av_R_equivalents 0.0394
_diffrn_reflns_av_unetI/netI 0.0356
_diffrn_reflns_Laue_measured_fraction_full 0.999
_diffrn_reflns_Laue_measured_fraction_max 0.999
_diffrn_reflns_limit_h_max 9
_diffrn_reflns_limit_h_min -8
_diffrn_reflns_limit_k_max 11
_diffrn_reflns_limit_k_min -13
_diffrn_reflns_limit_l_max 28
_diffrn_reflns_limit_l_min -29
_diffrn_reflns_number 19757
_diffrn_reflns_point_group_measured_fraction_full 0.999
_diffrn_reflns_point_group_measured_fraction_max 0.999
_diffrn_reflns_theta_full 25.242
_diffrn_reflns_theta_max 25.998
_diffrn_reflns_theta_min 2.063
_exptl_absorpt_coefficient_mu 0.209
_exptl_absorpt_correction_T_max 0.959
_exptl_absorpt_correction_T_min 0.942
_exptl_absorpt_correction_type multi-scan
_exptl_absorpt_process_details sadabs
_exptl_crystal_colour colorless
_exptl_crystal_density_diffrn 1.256
_exptl_crystal_description block
_exptl_crystal_F_000 824
_exptl_crystal_size_max 0.320
_exptl_crystal_size_mid 0.240
_exptl_crystal_size_min 0.200
_refine_diff_density_max 0.324
_refine_diff_density_min -0.321
_refine_diff_density_rms 0.041
_refine_ls_extinction_coef 0.027(3)
_refine_ls_extinction_expression Fc^*^=kFc[1+0.001xFc^2^\l^3^/sin(2\q)]^-1/4^
_refine_ls_extinction_method 'SHELXL-2014/7 (Sheldrick 2014'
_refine_ls_goodness_of_fit_ref 1.072
_refine_ls_hydrogen_treatment constr
_refine_ls_matrix_type full
_refine_ls_number_parameters 276
_refine_ls_number_reflns 4053
_refine_ls_number_restraints 38
_refine_ls_restrained_S_all 1.108
_refine_ls_R_factor_all 0.0902
_refine_ls_R_factor_gt 0.0556
_refine_ls_shift/su_max 0.000
_refine_ls_shift/su_mean 0.000
_refine_ls_structure_factor_coef Fsqd
_refine_ls_weighting_details 'w=1/[\s^2^(Fo^2^)+(0.0869P)^2^+0.3902P] where P=(Fo^2^+2Fc^2^)/3'
_refine_ls_weighting_scheme calc
_refine_ls_wR_factor_gt 0.1533
_refine_ls_wR_factor_ref 0.1663
_reflns_Friedel_coverage 0.000
_reflns_number_gt 2703
_reflns_number_total 4053
_reflns_threshold_expression 'I > 2\s(I)'
_cod_data_source_file c8nj03813a2.cif
_cod_data_source_block 6i
_cod_original_sg_symbol_H-M 'P 21/c'
_cod_database_code 7059128
_shelx_shelxl_version_number 2014/7
_shelx_space_group_comment
; 
The symmetry employed for this shelxl refinement is uniquely defined 
by the following loop, which should always be used as a source of 
symmetry information in preference to the above space-group names. 
They are only intended as comments. 
;
_shelx_estimated_absorpt_t_min 0.936
_shelx_estimated_absorpt_t_max 0.959

loop_
_space_group_symop_operation_xyz
'x, y, z'
'-x, y+1/2, -z+1/2'
'-x, -y, -z'
'x, -y-1/2, z-1/2'

loop_
_atom_site_label
_atom_site_type_symbol
_atom_site_fract_x
_atom_site_fract_y
_atom_site_fract_z
_atom_site_U_iso_or_equiv
_atom_site_adp_type
_atom_site_occupancy
_atom_site_site_symmetry_order
_atom_site_calc_flag
_atom_site_refinement_flags_posn
_atom_site_refinement_flags_adp
_atom_site_refinement_flags_occupancy
_atom_site_disorder_assembly
_atom_site_disorder_group
C1 C 0.0765(3) 0.9006(2) 0.41413(11) 0.0612(7) Uani 1 1 d . . . . .
H1A H -0.0136 0.9592 0.4180 0.073 Uiso 0.776(9) 1 calc R U P A 1
H1B H 0.0292 0.8215 0.4028 0.073 Uiso 0.776(9) 1 calc R U P A 1
H1C H 0.0428 0.9679 0.4378 0.073 Uiso 0.224(9) 1 calc R U P A 2
H1D H -0.0227 0.8667 0.3944 0.073 Uiso 0.224(9) 1 calc R U P A 2
C3 C 0.3368(4) 0.8371(3) 0.45115(12) 0.0827(9) Uani 1 1 d . . . . .
H3A H 0.3378 0.7492 0.4583 0.099 Uiso 0.776(9) 1 calc R U P A 1
H3B H 0.4273 0.8750 0.4740 0.099 Uiso 0.776(9) 1 calc R U P A 1
H3C H 0.4098 0.7710 0.4649 0.099 Uiso 0.224(9) 1 calc R U P A 2
H3D H 0.3582 0.9101 0.4740 0.099 Uiso 0.224(9) 1 calc R U P A 2
C4 C 0.3560(3) 0.86309(18) 0.38831(9) 0.0487(5) Uani 1 1 d . . . . .
C5 C 0.3470(3) 0.7450(2) 0.35786(12) 0.0644(7) Uani 1 1 d . . . . .
C6 C 0.5221(3) 0.9242(2) 0.37625(12) 0.0582(6) Uani 1 1 d . . . . .
C7 C 0.6744(3) 1.0133(3) 0.30275(16) 0.0887(10) Uani 1 1 d . . . . .
H7A H 0.7732 0.9745 0.3205 0.106 Uiso 1 1 calc R U . . .
H7B H 0.6778 1.0025 0.2623 0.106 Uiso 1 1 calc R U . . .
C8 C 0.6771(4) 1.1451(3) 0.31597(17) 0.1038(11) Uani 1 1 d . . . . .
H8A H 0.5745 1.1823 0.3016 0.156 Uiso 1 1 calc R U . . .
H8B H 0.7697 1.1832 0.2989 0.156 Uiso 1 1 calc R U . . .
H8C H 0.6890 1.1560 0.3561 0.156 Uiso 1 1 calc R U . . .
C9 C 0.1316(3) 0.93191(18) 0.31073(10) 0.0482(5) Uani 1 1 d . . . . .
C10 C 0.1994(2) 0.94638(17) 0.37198(9) 0.0422(5) Uani 1 1 d . . . . .
C11 C 0.2374(2) 1.08283(17) 0.37521(9) 0.0420(5) Uani 1 1 d . . . . .
C12 C 0.2945(3) 1.1565(2) 0.41947(10) 0.0527(6) Uani 1 1 d . . . . .
H12 H 0.3201 1.1236 0.4551 0.063 Uiso 1 1 calc R U . . .
C13 C 0.3126(3) 1.2813(2) 0.40915(10) 0.0595(6) Uani 1 1 d . . . . .
C14 C 0.2763(3) 1.3313(2) 0.35695(12) 0.0666(7) Uani 1 1 d . . . . .
H14 H 0.2921 1.4151 0.3513 0.080 Uiso 1 1 calc R U . . .
C15 C 0.2161(3) 1.25788(19) 0.31250(10) 0.0587(6) Uani 1 1 d . . . . .
H15 H 0.1890 1.2913 0.2771 0.070 Uiso 1 1 calc R U . . .
C16 C 0.1978(2) 1.13383(17) 0.32256(9) 0.0449(5) Uani 1 1 d . . . . .
C17 C 0.0924(3) 1.0593(2) 0.22487(10) 0.0621(7) Uani 1 1 d . U . . .
H17A H 0.0396 1.1391 0.2189 0.075 Uiso 1 1 calc R U . . .
H17B H 0.0123 0.9966 0.2124 0.075 Uiso 1 1 calc R U . . .
C18 C 0.2450(5) 1.0511(4) 0.18978(14) 0.1132(12) Uani 1 1 d . U . . .
H18A H 0.3296 1.1075 0.2054 0.136 Uiso 1 1 calc R U . . .
H18B H 0.2905 0.9685 0.1932 0.136 Uiso 1 1 calc R U . . .
C19 C 0.2118(7) 1.0804(5) 0.12769(17) 0.1437(16) Uani 1 1 d D U . . .
H19A H 0.1086 1.1261 0.1206 0.172 Uiso 0.4 1 calc R U P B 1
H19B H 0.3038 1.1253 0.1126 0.172 Uiso 0.4 1 calc R U P B 1
H19C H 0.1651 1.1627 0.1246 0.172 Uiso 0.6 1 calc R U P C 2
H19D H 0.3182 1.0817 0.1102 0.172 Uiso 0.6 1 calc R U P C 2
C20 C 0.198(3) 0.9514(9) 0.1048(8) 0.202(9) Uani 0.4 1 d D U P D 1
H20A H 0.1769 0.9543 0.0647 0.303 Uiso 0.4 1 calc R U P D 1
H20B H 0.3015 0.9084 0.1136 0.303 Uiso 0.4 1 calc R U P D 1
H20C H 0.1085 0.9092 0.1216 0.303 Uiso 0.4 1 calc R U P D 1
C20' C 0.0982(12) 0.9954(8) 0.0950(3) 0.138(3) Uani 0.6 1 d D U P D 2
H20D H 0.0861 1.0224 0.0565 0.207 Uiso 0.6 1 calc R U P D 2
H20E H 0.1443 0.9138 0.0965 0.207 Uiso 0.6 1 calc R U P D 2
H20F H -0.0093 0.9951 0.1109 0.207 Uiso 0.6 1 calc R U P D 2
Cl1 Cl 0.37975(12) 1.37785(6) 0.46455(4) 0.1018(4) Uani 1 1 d . . . . .
C2 C 0.1023(8) 0.8238(6) 0.5096(2) 0.0973(15) Uani 0.776(9) 1 d . U P A 1
H2A H -0.0103 0.8520 0.5132 0.146 Uiso 0.776(9) 1 calc R U P A 1
H2B H 0.1670 0.8384 0.5443 0.146 Uiso 0.776(9) 1 calc R U P A 1
H2C H 0.1013 0.7373 0.5014 0.146 Uiso 0.776(9) 1 calc R U P A 1
N1 N 0.1763(4) 0.8904(4) 0.46416(12) 0.0674(12) Uani 0.776(9) 1 d . U P A 1
C2' C 0.079(3) 0.7635(18) 0.4991(7) 0.086(5) Uani 0.224(9) 1 d . U P A 2
H2D H 0.0172 0.6894 0.4905 0.130 Uiso 0.224(9) 1 calc R U P A 2
H2E H 0.0034 0.8273 0.5093 0.130 Uiso 0.224(9) 1 calc R U P A 2
H2F H 0.1594 0.7485 0.5299 0.130 Uiso 0.224(9) 1 calc R U P A 2
N1' N 0.1658(16) 0.8021(15) 0.4497(5) 0.080(5) Uani 0.224(9) 1 d . U P A 2
N2 N 0.3472(3) 0.6511(2) 0.33673(14) 0.1017(9) Uani 1 1 d . . . . .
N3 N 0.1366(2) 1.04290(15) 0.28479(7) 0.0476(5) Uani 1 1 d . . . . .
O1 O 0.6322(2) 0.9425(2) 0.41147(10) 0.0955(7) Uani 1 1 d . . . . .
O2 O 0.52412(19) 0.95250(15) 0.32218(8) 0.0638(5) Uani 1 1 d . . . . .
O3 O 0.0772(2) 0.83808(15) 0.28914(7) 0.0729(5) Uani 1 1 d . . . . .

loop_
_atom_site_aniso_label
_atom_site_aniso_U_11
_atom_site_aniso_U_22
_atom_site_aniso_U_33
_atom_site_aniso_U_23
_atom_site_aniso_U_13
_atom_site_aniso_U_12
C1 0.0566(15) 0.0497(13) 0.0779(17) 0.0018(12) 0.0073(13) -0.0056(11)
C3 0.077(2) 0.099(2) 0.0699(18) 0.0291(16) -0.0144(15) 0.0014(17)
C4 0.0454(12) 0.0401(11) 0.0593(13) 0.0051(9) -0.0075(10) 0.0039(9)
C5 0.0546(15) 0.0383(12) 0.099(2) 0.0036(12) -0.0069(13) 0.0060(11)
C6 0.0408(13) 0.0446(12) 0.088(2) 0.0031(12) -0.0089(13) 0.0065(10)
C7 0.0539(16) 0.081(2) 0.134(3) 0.0046(18) 0.0303(17) -0.0028(14)
C8 0.088(2) 0.083(2) 0.144(3) -0.002(2) 0.035(2) -0.0253(18)
C9 0.0407(12) 0.0374(11) 0.0647(14) -0.0026(10) -0.0116(10) 0.0008(9)
C10 0.0356(11) 0.0347(10) 0.0555(13) 0.0016(9) -0.0031(9) -0.0007(8)
C11 0.0348(11) 0.0359(10) 0.0545(13) -0.0007(9) -0.0030(9) 0.0017(8)
C12 0.0537(13) 0.0460(12) 0.0568(14) -0.0040(10) -0.0106(10) 0.0021(10)
C13 0.0641(15) 0.0425(12) 0.0698(16) -0.0121(11) -0.0144(12) 0.0019(11)
C14 0.0759(17) 0.0326(11) 0.0889(19) 0.0006(12) -0.0152(14) 0.0014(11)
C15 0.0719(16) 0.0371(11) 0.0649(15) 0.0061(10) -0.0132(12) 0.0049(11)
C16 0.0400(11) 0.0373(11) 0.0563(13) -0.0030(9) -0.0054(9) 0.0037(9)
C17 0.0723(16) 0.0517(13) 0.0592(15) -0.0002(11) -0.0215(12) 0.0042(12)
C18 0.106(3) 0.167(4) 0.066(2) -0.001(2) 0.0034(18) -0.003(2)
C19 0.171(4) 0.171(4) 0.089(3) -0.005(3) 0.005(3) 0.005(3)
C20 0.25(2) 0.184(10) 0.161(12) -0.056(9) -0.067(13) 0.038(10)
C20' 0.152(7) 0.171(7) 0.088(5) 0.004(5) -0.011(5) -0.025(6)
Cl1 0.1436(8) 0.0558(4) 0.0999(6) -0.0270(4) -0.0432(5) -0.0026(4)
C2 0.127(3) 0.092(3) 0.075(3) 0.006(2) 0.026(2) -0.025(3)
N1 0.089(2) 0.060(2) 0.0533(17) 0.0024(14) 0.0085(14) -0.0133(16)
C2' 0.119(9) 0.083(9) 0.060(6) 0.019(6) 0.017(5) -0.026(7)
N1' 0.109(8) 0.078(9) 0.055(6) 0.023(5) 0.015(5) -0.019(6)
N2 0.0923(19) 0.0486(13) 0.162(3) -0.0194(15) -0.0096(17) 0.0093(13)
N3 0.0502(11) 0.0374(9) 0.0534(11) -0.0013(7) -0.0112(8) 0.0040(8)
O1 0.0557(11) 0.1102(16) 0.1160(17) 0.0150(13) -0.0339(12) -0.0149(11)
O2 0.0460(9) 0.0623(10) 0.0840(13) 0.0034(9) 0.0104(8) -0.0008(7)
O3 0.0872(13) 0.0420(9) 0.0847(12) -0.0051(8) -0.0361(10) -0.0099(9)

loop_
_atom_type_symbol
_atom_type_description
_atom_type_scat_dispersion_real
_atom_type_scat_dispersion_imag
_atom_type_scat_source
C C 0.0033 0.0016 'International Tables Vol C Tables 4.2.6.8 and 6.1.1.4'
H H 0.0000 0.0000 'International Tables Vol C Tables 4.2.6.8 and 6.1.1.4'
N N 0.0061 0.0033 'International Tables Vol C Tables 4.2.6.8 and 6.1.1.4'
O O 0.0106 0.0060 'International Tables Vol C Tables 4.2.6.8 and 6.1.1.4'
Cl Cl 0.1484 0.1585 'International Tables Vol C Tables 4.2.6.8 and 6.1.1.4'

loop_
_geom_angle_atom_site_label_1
_geom_angle_atom_site_label_2
_geom_angle_atom_site_label_3
_geom_angle
N1 C1 C10 103.0(2)
N1' C1 C10 107.1(4)
N1 C1 H1A 111.2
C10 C1 H1A 111.2
N1 C1 H1B 111.2
C10 C1 H1B 111.2
H1A C1 H1B 109.1
N1' C1 H1C 110.3
C10 C1 H1C 110.3
N1' C1 H1D 110.3
C10 C1 H1D 110.3
H1C C1 H1D 108.6
N1' C3 C4 100.2(5)
N1 C3 C4 105.9(2)
N1 C3 H3A 110.6
C4 C3 H3A 110.6
N1 C3 H3B 110.6
C4 C3 H3B 110.6
H3A C3 H3B 108.7
N1' C3 H3C 111.7
C4 C3 H3C 111.7
N1' C3 H3D 111.7
C4 C3 H3D 111.7
H3C C3 H3D 109.5
C5 C4 C6 107.65(19)
C5 C4 C3 108.3(2)
C6 C4 C3 113.6(2)
C5 C4 C10 111.35(18)
C6 C4 C10 113.14(16)
C3 C4 C10 102.76(19)
N2 C5 C4 175.8(3)
O1 C6 O2 126.2(2)
O1 C6 C4 123.6(3)
O2 C6 C4 110.1(2)
C8 C7 O2 111.9(2)
C8 C7 H7A 109.2
O2 C7 H7A 109.2
C8 C7 H7B 109.2
O2 C7 H7B 109.2
H7A C7 H7B 107.9
C7 C8 H8A 109.5
C7 C8 H8B 109.5
H8A C8 H8B 109.5
C7 C8 H8C 109.5
H8A C8 H8C 109.5
H8B C8 H8C 109.5
O3 C9 N3 125.1(2)
O3 C9 C10 126.01(19)
N3 C9 C10 108.83(16)
C11 C10 C1 114.86(17)
C11 C10 C9 101.97(16)
C1 C10 C9 112.58(17)
C11 C10 C4 113.27(16)
C1 C10 C4 100.69(17)
C9 C10 C4 114.03(17)
C12 C11 C16 120.32(18)
C12 C11 C10 131.56(19)
C16 C11 C10 108.08(17)
C11 C12 C13 117.8(2)
C11 C12 H12 121.1
C13 C12 H12 121.1
C14 C13 C12 121.9(2)
C14 C13 Cl1 119.03(18)
C12 C13 Cl1 119.02(19)
C13 C14 C15 120.5(2)
C13 C14 H14 119.7
C15 C14 H14 119.7
C16 C15 C14 117.7(2)
C16 C15 H15 121.1
C14 C15 H15 121.1
C15 C16 C11 121.7(2)
C15 C16 N3 127.9(2)
C11 C16 N3 110.40(17)
N3 C17 C18 111.9(2)
N3 C17 H17A 109.2
C18 C17 H17A 109.2
N3 C17 H17B 109.2
C18 C17 H17B 109.2
H17A C17 H17B 107.9
C19 C18 C17 114.9(3)
C19 C18 H18A 108.5
C17 C18 H18A 108.5
C19 C18 H18B 108.5
C17 C18 H18B 108.5
H18A C18 H18B 107.5
C20' C19 C18 116.5(5)
C20 C19 C18 99.3(8)
C20 C19 H19A 111.9
C18 C19 H19A 111.9
C20 C19 H19B 111.9
C18 C19 H19B 111.9
H19A C19 H19B 109.6
C20' C19 H19C 108.2
C18 C19 H19C 108.2
C20' C19 H19D 108.2
C18 C19 H19D 108.2
H19C C19 H19D 107.3
C19 C20 H20A 109.5
C19 C20 H20B 109.5
H20A C20 H20B 109.5
C19 C20 H20C 109.5
H20A C20 H20C 109.5
H20B C20 H20C 109.5
C19 C20' H20D 109.5
C19 C20' H20E 109.5
H20D C20' H20E 109.5
C19 C20' H20F 109.5
H20D C20' H20F 109.5
H20E C20' H20F 109.5
N1 C2 H2A 109.5
N1 C2 H2B 109.5
H2A C2 H2B 109.5
N1 C2 H2C 109.5
H2A C2 H2C 109.5
H2B C2 H2C 109.5
C1 N1 C2 115.7(3)
C1 N1 C3 108.5(3)
C2 N1 C3 111.3(4)
N1' C2' H2D 109.5
N1' C2' H2E 109.5
H2D C2' H2E 109.5
N1' C2' H2F 109.5
H2D C2' H2F 109.5
H2E C2' H2F 109.5
C3 N1' C2' 124.1(11)
C3 N1' C1 104.3(8)
C2' N1' C1 114.8(12)
C9 N3 C16 110.70(17)
C9 N3 C17 122.76(18)
C16 N3 C17 126.45(18)
C6 O2 C7 117.9(2)

loop_
_geom_bond_atom_site_label_1
_geom_bond_atom_site_label_2
_geom_bond_distance
C1 N1 1.397(4)
C1 N1' 1.515(12)
C1 C10 1.529(3)
C1 H1A 0.9700
C1 H1B 0.9700
C1 H1C 0.9700
C1 H1D 0.9700
C3 N1' 1.419(13)
C3 N1 1.459(4)
C3 C4 1.537(4)
C3 H3A 0.9700
C3 H3B 0.9700
C3 H3C 0.9700
C3 H3D 0.9700
C4 C5 1.472(3)
C4 C6 1.529(3)
C4 C10 1.575(3)
C5 N2 1.137(3)
C6 O1 1.195(3)
C6 O2 1.323(3)
C7 C8 1.465(4)
C7 O2 1.470(3)
C7 H7A 0.9700
C7 H7B 0.9700
C8 H8A 0.9600
C8 H8B 0.9600
C8 H8C 0.9600
C9 O3 1.210(2)
C9 N3 1.355(3)
C9 C10 1.532(3)
C10 C11 1.514(3)
C11 C12 1.377(3)
C11 C16 1.388(3)
C12 C13 1.386(3)
C12 H12 0.9300
C13 C14 1.370(3)
C13 Cl1 1.743(2)
C14 C15 1.387(3)
C14 H14 0.9300
C15 C16 1.377(3)
C15 H15 0.9300
C16 N3 1.403(3)
C17 N3 1.458(3)
C17 C18 1.522(4)
C17 H17A 0.9700
C17 H17B 0.9700
C18 C19 1.518(5)
C18 H18A 0.9700
C18 H18B 0.9700
C19 C20' 1.482(4)
C19 C20 1.504(5)
C19 H19A 0.9700
C19 H19B 0.9700
C19 H19C 0.9700
C19 H19D 0.9700
C20 H20A 0.9600
C20 H20B 0.9600
C20 H20C 0.9600
C20' H20D 0.9600
C20' H20E 0.9600
C20' H20F 0.9600
C2 N1 1.456(5)
C2 H2A 0.9600
C2 H2B 0.9600
C2 H2C 0.9600
C2' N1' 1.462(19)
C2' H2D 0.9600
C2' H2E 0.9600
C2' H2F 0.9600
